data_7213804
loop_
_publ_author_name
'Jia, Chunmei'
'Lin, Qiang'
'Yuan, Wenbing'

_publ_section_title
;
 A series of coordination polymers constructed by a flexible
 tetracarboxylic acid: synthesis, structural diversity and luminescent
 properties
;
_journal_issue 12
_journal_name_full CrystEngComm
_journal_page_first 2508
_journal_paper_doi 10.1039/c3ce42127a
_journal_volume 16
_journal_year 2014
_chemical_formula_sum 'C24 H20 N2 O8'
_chemical_formula_weight 464.42
_chemical_name_systematic
; 
 ? 
;
_space_group_IT_number 14
_symmetry_cell_setting monoclinic
_symmetry_space_group_name_Hall '-P 2ybc'
_symmetry_space_group_name_H-M 'P 1 21/c 1'
_atom_sites_solution_hydrogens geom
_atom_sites_solution_primary direct
_atom_sites_solution_secondary difmap
_audit_creation_method SHELXL-97
_cell_angle_alpha 90.00
_cell_angle_beta 102.156(4)
_cell_angle_gamma 90.00
_cell_formula_units_Z 4
_cell_length_a 10.5171(4)
_cell_length_b 18.7049(6)
_cell_length_c 10.6498(6)
_cell_measurement_temperature 173(2)
_cell_volume 2048.07(16)
_computing_structure_refinement 'SHELXL-97 (Sheldrick, 1997)'
_computing_structure_solution 'SHELXS-97 (Sheldrick, 1990)'
_diffrn_ambient_temperature 173(2)
_diffrn_measured_fraction_theta_full 0.988
_diffrn_measured_fraction_theta_max 0.988
_diffrn_radiation_monochromator graphite
_diffrn_radiation_source 'fine-focus sealed tube'
_diffrn_radiation_type MoK\a
_diffrn_radiation_wavelength 0.71073
_diffrn_reflns_av_R_equivalents 0.0532
_diffrn_reflns_av_sigmaI/netI 0.0592
_diffrn_reflns_limit_h_max 13
_diffrn_reflns_limit_h_min -13
_diffrn_reflns_limit_k_max 21
_diffrn_reflns_limit_k_min -23
_diffrn_reflns_limit_l_max 11
_diffrn_reflns_limit_l_min -13
_diffrn_reflns_number 14624
_diffrn_reflns_theta_full 27.10
_diffrn_reflns_theta_max 27.10
_diffrn_reflns_theta_min 2.70
_exptl_absorpt_coefficient_mu 0.115
_exptl_absorpt_correction_T_max 0.981
_exptl_absorpt_correction_T_min 0.976
_exptl_absorpt_correction_type multi-scan
_exptl_crystal_colour red
_exptl_crystal_density_diffrn 1.506
_exptl_crystal_density_method 'not measured'
_exptl_crystal_description block
_exptl_crystal_F_000 968
_exptl_crystal_size_max 0.21
_exptl_crystal_size_mid 0.20
_exptl_crystal_size_min 0.17
_refine_diff_density_max 0.282
_refine_diff_density_min -0.218
_refine_diff_density_rms 0.050
_refine_ls_extinction_method none
_refine_ls_goodness_of_fit_ref 1.001
_refine_ls_hydrogen_treatment mixed
_refine_ls_matrix_type full
_refine_ls_number_parameters 337
_refine_ls_number_reflns 4470
_refine_ls_number_restraints 11
_refine_ls_restrained_S_all 1.000
_refine_ls_R_factor_all 0.0924
_refine_ls_R_factor_gt 0.0494
_refine_ls_shift/su_max 0.000
_refine_ls_shift/su_mean 0.000
_refine_ls_structure_factor_coef Fsqd
_refine_ls_weighting_details 'calc w=1/[\s^2^(Fo^2^)+(0.0200P)^2^+0.8000P] where P=(Fo^2^+2Fc^2^)/3'
_refine_ls_weighting_scheme calc
_refine_ls_wR_factor_gt 0.0809
_refine_ls_wR_factor_ref 0.0960
_reflns_number_gt 2916
_reflns_number_total 4470
_reflns_threshold_expression >2sigma(I)
_cod_data_source_file c3ce42127a.txt
_cod_data_source_block x
_cod_depositor_comments
;
The following automatic conversions were performed:

'_symmetry_cell_setting' value 'Monoclinic' changed to 'monoclinic'
according to
/usr/data/users/saulius/automatic-downloads/current/RSC/lib/dictionaries/cif_core.dic
dictionary named 'cif_core.dic' version 2.4.2 from
2011-04-26.

'_exptl_absorpt_correction_type' value 'Multi-scan'
changed to 'multi-scan' according to
/usr/data/users/saulius/automatic-downloads/current/RSC/lib/dictionaries/cif_core.dic
dictionary named 'cif_core.dic' version 2.4.2 from 2011-04-26.

Automatic conversion script
Id: cif_fix_values 2281 2013-09-26 08:29:07Z andrius 
;
_cod_original_cell_volume 2048.07(15)
_cod_original_sg_symbol_H-M P21/c
_cod_database_code 7213804

loop_
_symmetry_equiv_pos_as_xyz
'x, y, z'
'-x, y+1/2, -z+1/2'
'-x, -y, -z'
'x, -y-1/2, z-1/2'

loop_
_atom_site_label
_atom_site_type_symbol
_atom_site_fract_x
_atom_site_fract_y
_atom_site_fract_z
_atom_site_U_iso_or_equiv
_atom_site_adp_type
_atom_site_occupancy
_atom_site_symmetry_multiplicity
_atom_site_calc_flag
_atom_site_refinement_flags
O1 O 0.24031(13) 0.60963(8) 0.58254(15) 0.0285(4) Uani 1 1 d D
H1C H 0.196(4) 0.586(2) 0.621(4) 0.034 Uiso 0.50 1 d PD
O2 O 0.27953(14) 0.50707(8) 0.48920(16) 0.0297(4) Uani 1 1 d D
H2A H 0.232(4) 0.490(2) 0.534(4) 0.036 Uiso 0.50 1 d PD
O3 O 0.57363(15) 0.50146(8) 0.18934(16) 0.0323(4) Uani 1 1 d D
H3A H 0.610(4) 0.481(2) 0.138(4) 0.039 Uiso 0.50 1 d PD
O4 O 0.63345(16) 0.60412(8) 0.11400(18) 0.0379(4) Uani 1 1 d D
H4A H 0.681(4) 0.577(2) 0.084(5) 0.045 Uiso 0.50 1 d PD
O5 O 0.90396(14) 0.46451(8) 0.28778(17) 0.0345(4) Uani 1 1 d D
H5 H 0.858(4) 0.445(2) 0.331(4) 0.041 Uiso 0.50 1 d PD
O6 O 0.87916(16) 0.56264(9) 0.39811(18) 0.0403(4) Uani 1 1 d D
H6A H 0.827(4) 0.539(2) 0.429(5) 0.048 Uiso 0.50 1 d PD
O7 O 1.31833(14) 0.56888(8) -0.02667(16) 0.0289(4) Uani 1 1 d D
H7A H 1.356(4) 0.544(2) -0.070(4) 0.035 Uiso 0.50 1 d PD
O8 O 1.22974(14) 0.46623(8) 0.02052(17) 0.0337(4) Uani 1 1 d D
H8 H 1.279(4) 0.448(2) -0.020(4) 0.040 Uiso 0.50 1 d PD
N1 N 1.12175(16) 0.75542(9) 0.21576(18) 0.0243(4) Uani 1 1 d D
H1 H 1.1876(14) 0.7751(10) 0.187(2) 0.029 Uiso 1 1 d D
N2 N 0.47014(16) 0.79568(9) 0.36885(19) 0.0270(4) Uani 1 1 d D
H2 H 0.4301(18) 0.8189(10) 0.4203(17) 0.032 Uiso 1 1 d D
C1 C 0.53235(18) 0.83745(11) 0.2844(2) 0.0268(5) Uani 1 1 d .
H1A H 0.5186 0.8887 0.3006 0.032 Uiso 1 1 calc R
H1B H 0.4881 0.8272 0.1947 0.032 Uiso 1 1 calc R
C2 C 0.67681(18) 0.82503(10) 0.2969(2) 0.0224(5) Uani 1 1 d .
C3 C 0.75409(19) 0.79663(10) 0.4067(2) 0.0237(5) Uani 1 1 d .
H3 H 0.7168 0.7844 0.4777 0.028 Uiso 1 1 calc R
C4 C 0.88529(19) 0.78607(10) 0.4135(2) 0.0246(5) Uani 1 1 d .
H4 H 0.9371 0.7660 0.4892 0.029 Uiso 1 1 calc R
C5 C 0.94301(18) 0.80408(10) 0.3125(2) 0.0229(5) Uani 1 1 d .
C6 C 0.86588(19) 0.83322(10) 0.2023(2) 0.0253(5) Uani 1 1 d .
H6 H 0.9037 0.8463 0.1321 0.030 Uiso 1 1 calc R
C7 C 0.73417(19) 0.84317(11) 0.1946(2) 0.0263(5) Uani 1 1 d .
H7 H 0.6821 0.8626 0.1185 0.032 Uiso 1 1 calc R
C8 C 1.08732(18) 0.79212(11) 0.3238(2) 0.0248(5) Uani 1 1 d .
H8A H 1.1316 0.8391 0.3341 0.030 Uiso 1 1 calc R
H8B H 1.1209 0.7641 0.4026 0.030 Uiso 1 1 calc R
C9 C 1.11069(18) 0.68170(10) 0.2046(2) 0.0214(5) Uani 1 1 d .
C10 C 1.02888(18) 0.64264(10) 0.2666(2) 0.0223(5) Uani 1 1 d .
H10 H 0.9819 0.6664 0.3213 0.027 Uiso 1 1 calc R
C11 C 1.01564(18) 0.56928(10) 0.2488(2) 0.0215(5) Uani 1 1 d .
C12 C 1.08386(17) 0.53260(11) 0.1707(2) 0.0221(5) Uani 1 1 d .
H12 H 1.0742 0.4824 0.1589 0.026 Uiso 1 1 calc R
C13 C 1.16662(18) 0.57139(10) 0.1104(2) 0.0211(5) Uani 1 1 d .
C14 C 1.18030(18) 0.64462(10) 0.1269(2) 0.0212(5) Uani 1 1 d .
H14 H 1.2377 0.6700 0.0850 0.025 Uiso 1 1 calc R
C15 C 1.24315(18) 0.53333(11) 0.0291(2) 0.0223(5) Uani 1 1 d .
C16 C 0.92752(19) 0.52943(11) 0.3163(2) 0.0243(5) Uani 1 1 d .
C17 C 0.45821(17) 0.72268(10) 0.3602(2) 0.0211(4) Uani 1 1 d .
C18 C 0.51773(18) 0.68299(10) 0.2767(2) 0.0222(5) Uani 1 1 d .
H18 H 0.5647 0.7069 0.2222 0.027 Uiso 1 1 calc R
C19 C 0.50849(18) 0.60905(10) 0.2732(2) 0.0205(5) Uani 1 1 d .
C20 C 0.43734(17) 0.57238(10) 0.3491(2) 0.0212(4) Uani 1 1 d .
H20 H 0.4313 0.5217 0.3462 0.025 Uiso 1 1 calc R
C21 C 0.37533(17) 0.61180(10) 0.4294(2) 0.0196(4) Uani 1 1 d .
C22 C 0.38640(17) 0.68549(10) 0.4360(2) 0.0211(5) Uani 1 1 d .
H22 H 0.3447 0.7113 0.4928 0.025 Uiso 1 1 calc R
C23 C 0.29343(18) 0.57378(11) 0.5064(2) 0.0226(5) Uani 1 1 d .
C24 C 0.57618(18) 0.56941(10) 0.1860(2) 0.0230(5) Uani 1 1 d .

loop_
_atom_site_aniso_label
_atom_site_aniso_U_11
_atom_site_aniso_U_22
_atom_site_aniso_U_33
_atom_site_aniso_U_23
_atom_site_aniso_U_13
_atom_site_aniso_U_12
O1 0.0314(8) 0.0284(9) 0.0317(10) -0.0008(7) 0.0201(7) -0.0015(7)
O2 0.0373(9) 0.0228(9) 0.0348(10) 0.0004(7) 0.0205(7) -0.0034(7)
O3 0.0457(10) 0.0186(8) 0.0411(11) -0.0038(7) 0.0283(8) 0.0004(7)
O4 0.0523(10) 0.0250(9) 0.0481(11) 0.0030(8) 0.0369(9) 0.0033(7)
O5 0.0432(10) 0.0245(9) 0.0416(11) -0.0018(7) 0.0218(8) -0.0089(7)
O6 0.0509(11) 0.0345(10) 0.0471(12) -0.0055(8) 0.0364(9) -0.0083(8)
O7 0.0306(8) 0.0292(9) 0.0327(10) -0.0031(7) 0.0196(7) -0.0014(7)
O8 0.0424(10) 0.0206(9) 0.0441(11) -0.0027(7) 0.0230(8) 0.0027(7)
N1 0.0253(9) 0.0205(9) 0.0303(11) -0.0016(8) 0.0128(8) -0.0036(7)
N2 0.0297(10) 0.0185(9) 0.0385(12) -0.0044(8) 0.0199(9) 0.0002(7)
C1 0.0290(11) 0.0199(11) 0.0335(14) 0.0005(10) 0.0111(10) 0.0020(9)
C2 0.0263(11) 0.0145(10) 0.0276(13) -0.0035(9) 0.0083(9) -0.0013(8)
C3 0.0309(11) 0.0198(11) 0.0229(12) -0.0022(9) 0.0114(9) -0.0018(9)
C4 0.0276(11) 0.0227(11) 0.0226(12) -0.0014(9) 0.0034(9) -0.0005(9)
C5 0.0256(11) 0.0147(10) 0.0282(13) -0.0032(9) 0.0055(9) -0.0026(8)
C6 0.0315(11) 0.0235(11) 0.0242(12) -0.0004(9) 0.0139(10) -0.0023(9)
C7 0.0306(11) 0.0226(11) 0.0255(13) 0.0020(9) 0.0053(10) 0.0015(9)
C8 0.0258(11) 0.0202(11) 0.0299(13) -0.0035(9) 0.0091(9) -0.0023(9)
C9 0.0207(10) 0.0222(11) 0.0212(12) 0.0002(9) 0.0040(8) -0.0004(8)
C10 0.0220(10) 0.0246(11) 0.0218(12) -0.0021(9) 0.0080(9) 0.0020(9)
C11 0.0214(10) 0.0232(11) 0.0206(12) 0.0011(9) 0.0058(9) -0.0015(8)
C12 0.0248(11) 0.0187(10) 0.0237(12) 0.0006(9) 0.0074(9) 0.0012(8)
C13 0.0216(10) 0.0218(11) 0.0205(12) 0.0001(9) 0.0056(9) 0.0020(8)
C14 0.0202(10) 0.0237(11) 0.0208(12) 0.0022(9) 0.0071(9) -0.0002(8)
C15 0.0232(10) 0.0228(12) 0.0215(12) 0.0007(9) 0.0060(9) 0.0020(9)
C16 0.0261(11) 0.0229(11) 0.0266(13) 0.0004(10) 0.0115(9) -0.0006(9)
C17 0.0193(10) 0.0200(11) 0.0242(12) -0.0027(9) 0.0055(9) 0.0011(8)
C18 0.0204(10) 0.0231(11) 0.0243(12) 0.0021(9) 0.0076(9) -0.0020(8)
C19 0.0196(10) 0.0212(11) 0.0219(12) -0.0003(9) 0.0069(9) 0.0013(8)
C20 0.0221(10) 0.0175(10) 0.0252(12) 0.0005(9) 0.0080(9) -0.0014(8)
C21 0.0169(9) 0.0245(11) 0.0177(11) 0.0010(9) 0.0042(8) 0.0010(8)
C22 0.0190(10) 0.0252(11) 0.0199(12) -0.0029(9) 0.0061(8) 0.0023(8)
C23 0.0187(10) 0.0261(12) 0.0233(12) 0.0018(9) 0.0054(9) 0.0012(9)
C24 0.0231(11) 0.0188(11) 0.0285(13) 0.0002(9) 0.0087(9) 0.0009(8)

loop_
_atom_type_symbol
_atom_type_description
_atom_type_scat_dispersion_real
_atom_type_scat_dispersion_imag
_atom_type_scat_source
C C 0.0033 0.0016 'International Tables Vol C Tables 4.2.6.8 and 6.1.1.4'
H H 0.0000 0.0000 'International Tables Vol C Tables 4.2.6.8 and 6.1.1.4'
N N 0.0061 0.0033 'International Tables Vol C Tables 4.2.6.8 and 6.1.1.4'
O O 0.0106 0.0060 'International Tables Vol C Tables 4.2.6.8 and 6.1.1.4'

loop_
_geom_angle_atom_site_label_1
_geom_angle_atom_site_label_2
_geom_angle_atom_site_label_3
_geom_angle
C23 O1 H1C 114(3)
C23 O2 H2A 112(3)
C24 O3 H3A 115(4)
C24 O4 H4A 110(4)
C16 O5 H5 114(4)
C16 O6 H6A 114(4)
C15 O7 H7A 113(3)
C15 O8 H8 112(4)
C9 N1 C8 120.56(18)
C9 N1 H1 115.9(14)
C8 N1 H1 114.8(14)
C17 N2 C1 122.82(18)
C17 N2 H2 119.2(14)
C1 N2 H2 117.5(15)
N2 C1 C2 116.06(17)
N2 C1 H1A 108.3
C2 C1 H1A 108.3
N2 C1 H1B 108.3
C2 C1 H1B 108.3
H1A C1 H1B 107.4
C3 C2 C7 118.74(19)
C3 C2 C1 122.19(19)
C7 C2 C1 119.07(19)
C4 C3 C2 120.1(2)
C4 C3 H3 119.9
C2 C3 H3 119.9
C3 C4 C5 121.5(2)
C3 C4 H4 119.3
C5 C4 H4 119.3
C4 C5 C6 118.59(19)
C4 C5 C8 119.92(19)
C6 C5 C8 121.49(19)
C7 C6 C5 120.1(2)
C7 C6 H6 119.9
C5 C6 H6 119.9
C6 C7 C2 121.0(2)
C6 C7 H7 119.5
C2 C7 H7 119.5
N1 C8 C5 114.88(17)
N1 C8 H8A 108.5
C5 C8 H8A 108.5
N1 C8 H8B 108.5
C5 C8 H8B 108.5
H8A C8 H8B 107.5
N1 C9 C10 121.92(18)
N1 C9 C14 119.92(18)
C10 C9 C14 118.14(18)
C11 C10 C9 120.47(19)
C11 C10 H10 119.8
C9 C10 H10 119.8
C10 C11 C12 121.34(18)
C10 C11 C16 118.98(18)
C12 C11 C16 119.67(18)
C11 C12 C13 118.16(18)
C11 C12 H12 120.9
C13 C12 H12 120.9
C14 C13 C12 121.05(18)
C14 C13 C15 119.66(18)
C12 C13 C15 119.28(18)
C13 C14 C9 120.83(18)
C13 C14 H14 119.6
C9 C14 H14 119.6
O8 C15 O7 123.76(19)
O8 C15 C13 116.96(18)
O7 C15 C13 119.28(18)
O6 C16 O5 123.53(19)
O6 C16 C11 118.04(18)
O5 C16 C11 118.42(19)
N2 C17 C22 120.51(18)
N2 C17 C18 121.51(18)
C22 C17 C18 117.97(18)
C19 C18 C17 120.46(19)
C19 C18 H18 119.8
C17 C18 H18 119.8
C18 C19 C20 121.27(18)
C18 C19 C24 118.41(18)
C20 C19 C24 120.32(18)
C21 C20 C19 118.33(18)
C21 C20 H20 120.8
C19 C20 H20 120.8
C22 C21 C20 120.91(18)
C22 C21 C23 120.01(18)
C20 C21 C23 119.06(18)
C21 C22 C17 121.01(18)
C21 C22 H22 119.5
C17 C22 H22 119.5
O2 C23 O1 124.11(19)
O2 C23 C21 116.99(18)
O1 C23 C21 118.88(18)
O4 C24 O3 123.42(19)
O4 C24 C19 118.74(18)
O3 C24 C19 117.84(18)

loop_
_geom_bond_atom_site_label_1
_geom_bond_atom_site_label_2
_geom_bond_distance
O1 C23 1.269(2)
O1 H1C 0.815(10)
O2 C23 1.265(2)
O2 H2A 0.823(10)
O3 C24 1.272(2)
O3 H3A 0.822(10)
O4 C24 1.252(2)
O4 H4A 0.820(10)
O5 C16 1.264(2)
O5 H5 0.821(7)
O6 C16 1.261(3)
O6 H6A 0.818(10)
O7 C15 1.272(2)
O7 H7A 0.819(10)
O8 C15 1.264(2)
O8 H8 0.819(10)
N1 C9 1.387(2)
N1 C8 1.449(3)
N1 H1 0.894(9)
N2 C17 1.373(2)
N2 C1 1.447(3)
N2 H2 0.874(9)
C1 C2 1.515(3)
C1 H1A 0.9900
C1 H1B 0.9900
C2 C3 1.383(3)
C2 C7 1.393(3)
C3 C4 1.381(3)
C3 H3 0.9500
C4 C5 1.384(3)
C4 H4 0.9500
C5 C6 1.390(3)
C5 C8 1.514(3)
C6 C7 1.383(3)
C6 H6 0.9500
C7 H7 0.9500
C8 H8A 0.9900
C8 H8B 0.9900
C9 C10 1.396(3)
C9 C14 1.399(3)
C10 C11 1.388(3)
C10 H10 0.9500
C11 C12 1.389(3)
C11 C16 1.487(3)
C12 C13 1.390(3)
C12 H12 0.9500
C13 C14 1.385(3)
C13 C15 1.482(3)
C14 H14 0.9500
C17 C22 1.401(3)
C17 C18 1.403(3)
C18 C19 1.386(3)
C18 H18 0.9500
C19 C20 1.392(3)
C19 C24 1.482(3)
C20 C21 1.391(3)
C20 H20 0.9500
C21 C22 1.384(3)
C21 C23 1.489(3)
C22 H22 0.9500
